data_7045858
loop_
_publ_author_name
'Zaitsev, Kirill V.'
'Lam, Kevin'
'Poleshchuk, Oleg Kh'
'Kuz'mina, Lyudmila G.'
'Churakov, Andrei V.'

_publ_section_title
;
 Oligothienyl catenated germanes and silanes: synthesis, structure, and
 properties.
;
_journal_issue 15
_journal_name_full 'Dalton transactions (Cambridge, England : 2003)'
_journal_page_first 5431
_journal_page_last 5444
_journal_paper_doi 10.1039/c8dt00256h
_journal_volume 47
_journal_year 2018
_chemical_formula_moiety 'C20 H22 Ge2 S4'
_chemical_formula_sum 'C20 H22 Ge2 S4'
_chemical_formula_weight 535.80
_space_group_IT_number 14
_space_group_name_Hall '-P 2ybc'
_space_group_name_H-M_alt 'P 1 21/c 1'
_symmetry_cell_setting monoclinic
_symmetry_space_group_name_Hall '-P 2ybc'
_symmetry_space_group_name_H-M 'P 1 21/c 1'
_atom_sites_solution_hydrogens geom
_atom_sites_solution_primary direct
_atom_sites_solution_secondary difmap
_audit_creation_method SHELXL-97
_audit_update_record
;
2017-12-13 deposited with the CCDC.
2018-03-14 downloaded from the CCDC.
;
_cell_angle_alpha 90.00
_cell_angle_beta 96.6462(6)
_cell_angle_gamma 90.00
_cell_formula_units_Z 2
_cell_length_a 7.6171(3)
_cell_length_b 8.9311(4)
_cell_length_c 16.6999(7)
_cell_measurement_reflns_used 8646
_cell_measurement_temperature 150(2)
_cell_measurement_theta_max 30.485
_cell_measurement_theta_min 2.456
_cell_volume 1128.44(8)
_computing_cell_refinement 'SAINT (Bruker, 2008)'
_computing_data_collection '<i>APEX2</i> (Bruker, 2008)'
_computing_data_reduction 'SAINT (Bruker, 2008)'
_computing_molecular_graphics 'SHELXTL (Sheldrick, 2008)'
_computing_publication_material 'SHELXTL (Sheldrick, 2008)'
_computing_structure_refinement 'SHELXTL (Sheldrick, 2008)'
_computing_structure_solution 'SHELXTL (Sheldrick, 2008)'
_diffrn_ambient_temperature 150(2)
_diffrn_measured_fraction_theta_full 1.000
_diffrn_measured_fraction_theta_max 1.000
_diffrn_measurement_device_type 'Bruker SMART APEX II'
_diffrn_measurement_method \w
_diffrn_radiation_monochromator graphite
_diffrn_radiation_source 'fine-focus sealed tube'
_diffrn_radiation_type MoK\a
_diffrn_radiation_wavelength 0.71073
_diffrn_reflns_av_R_equivalents 0.0159
_diffrn_reflns_av_sigmaI/netI 0.0123
_diffrn_reflns_limit_h_max 10
_diffrn_reflns_limit_h_min -10
_diffrn_reflns_limit_k_max 12
_diffrn_reflns_limit_k_min -12
_diffrn_reflns_limit_l_max 22
_diffrn_reflns_limit_l_min -22
_diffrn_reflns_number 12365
_diffrn_reflns_theta_full 29.00
_diffrn_reflns_theta_max 29.00
_diffrn_reflns_theta_min 2.46
_diffrn_standards_decay_% 0
_exptl_absorpt_coefficient_mu 3.036
_exptl_absorpt_correction_T_max 0.7511
_exptl_absorpt_correction_T_min 0.5819
_exptl_absorpt_correction_type multi-scan
_exptl_absorpt_process_details 'SADABS (Bruker, 2008)'
_exptl_crystal_colour colourless
_exptl_crystal_density_diffrn 1.577
_exptl_crystal_density_method 'not measured'
_exptl_crystal_description prism
_exptl_crystal_F_000 540
_exptl_crystal_size_max 0.20
_exptl_crystal_size_mid 0.15
_exptl_crystal_size_min 0.10
_refine_diff_density_max 0.583
_refine_diff_density_min -0.551
_refine_diff_density_rms 0.066
_refine_ls_extinction_method none
_refine_ls_goodness_of_fit_ref 1.064
_refine_ls_hydrogen_treatment constr
_refine_ls_matrix_type full
_refine_ls_number_parameters 120
_refine_ls_number_reflns 3001
_refine_ls_number_restraints 1
_refine_ls_restrained_S_all 1.070
_refine_ls_R_factor_all 0.0200
_refine_ls_R_factor_gt 0.0187
_refine_ls_shift/su_max 0.001
_refine_ls_shift/su_mean 0.000
_refine_ls_structure_factor_coef Fsqd
_refine_ls_weighting_details 'calc w=1/[\s^2^(Fo^2^)+(0.0308P)^2^+0.5358P] where P=(Fo^2^+2Fc^2^)/3'
_refine_ls_weighting_scheme calc
_refine_ls_wR_factor_gt 0.0536
_refine_ls_wR_factor_ref 0.0544
_reflns_number_gt 2844
_reflns_number_total 3001
_reflns_threshold_expression I>2\s(I)
_cod_data_source_file c8dt00256h2.cif
_cod_data_source_block z
_cod_depositor_comments 'Adding full bibliography for 7045857--7045860.cif.'
_cod_original_sg_symbol_H-M 'P 21/c'
_cod_database_code 7045858

loop_
_symmetry_equiv_pos_as_xyz
'x, y, z'
'-x, y+1/2, -z+1/2'
'-x, -y, -z'
'x, -y-1/2, z-1/2'

loop_
_atom_site_label
_atom_site_type_symbol
_atom_site_fract_x
_atom_site_fract_y
_atom_site_fract_z
_atom_site_U_iso_or_equiv
_atom_site_adp_type
_atom_site_occupancy
_atom_site_symmetry_multiplicity
_atom_site_calc_flag
_atom_site_refinement_flags
Ge1 Ge 0.438304(18) 0.598485(16) 0.456243(8) 0.01655(5) Uani 1 1 d .
S1 S 0.91863(6) 0.50950(5) 0.11718(2) 0.03231(10) Uani 1 1 d .
S2 S 0.73349(4) 0.66426(4) 0.33927(2) 0.02047(8) Uani 1 1 d .
C1 C 0.5116(2) 0.79171(18) 0.50324(10) 0.0293(3) Uani 1 1 d .
H1A H 0.4862 0.7951 0.5594 0.044 Uiso 1 1 calc R
H1B H 0.4467 0.8719 0.4726 0.044 Uiso 1 1 calc R
H1C H 0.6387 0.8052 0.5013 0.044 Uiso 1 1 calc R
C2 C 0.1829(2) 0.5801(2) 0.43397(11) 0.0323(4) Uani 1 1 d .
H2A H 0.1289 0.5973 0.4837 0.049 Uiso 1 1 calc R
H2B H 0.1527 0.4794 0.4136 0.049 Uiso 1 1 calc R
H2C H 0.1384 0.6544 0.3934 0.049 Uiso 1 1 calc R
C11 C 1.0987(2) 0.6111(2) 0.09854(10) 0.0335(4) Uani 1 1 d .
H11 H 1.1693 0.5888 0.0568 0.040 Uiso 1 1 calc R
C12 C 1.1292(3) 0.7274(2) 0.15017(11) 0.0387(4) Uani 1 1 d U
H12 H 1.2248 0.7951 0.1483 0.046 Uiso 1 1 calc R
C13 C 1.0042(2) 0.73949(19) 0.20805(10) 0.0296(3) Uani 1 1 d U
H13 H 1.0060 0.8147 0.2483 0.035 Uiso 1 1 calc R
C14 C 0.8781(2) 0.62312(17) 0.19626(8) 0.0212(3) Uani 1 1 d .
C21 C 0.7331(2) 0.59161(16) 0.24315(8) 0.0205(3) Uani 1 1 d .
C22 C 0.5850(2) 0.5064(2) 0.22403(9) 0.0318(4) Uani 1 1 d .
H22 H 0.5592 0.4560 0.1739 0.038 Uiso 1 1 calc R
C23 C 0.4736(2) 0.5007(2) 0.28663(9) 0.0309(4) Uani 1 1 d .
H23 H 0.3660 0.4460 0.2823 0.037 Uiso 1 1 calc R
C24 C 0.53556(18) 0.58107(16) 0.35375(8) 0.0191(3) Uani 1 1 d .

loop_
_atom_site_aniso_label
_atom_site_aniso_U_11
_atom_site_aniso_U_22
_atom_site_aniso_U_33
_atom_site_aniso_U_23
_atom_site_aniso_U_13
_atom_site_aniso_U_12
Ge1 0.01608(8) 0.01706(8) 0.01722(8) 0.00055(5) 0.00490(5) 0.00016(5)
S1 0.0373(2) 0.0355(2) 0.02624(19) -0.00626(15) 0.01290(16) -0.00426(17)
S2 0.01962(15) 0.02548(18) 0.01706(15) -0.00267(12) 0.00530(12) -0.00427(12)
C1 0.0390(8) 0.0213(7) 0.0290(7) -0.0046(6) 0.0094(6) -0.0029(6)
C2 0.0182(7) 0.0418(9) 0.0376(9) 0.0015(7) 0.0054(6) 0.0003(6)
C11 0.0336(9) 0.0431(10) 0.0264(8) -0.0004(7) 0.0148(7) -0.0007(7)
C12 0.0403(9) 0.0451(10) 0.0345(9) -0.0043(8) 0.0209(7) -0.0152(8)
C13 0.0333(8) 0.0329(8) 0.0259(7) -0.0009(6) 0.0178(6) -0.0057(6)
C14 0.0256(7) 0.0235(7) 0.0156(6) 0.0007(5) 0.0063(5) 0.0012(5)
C21 0.0242(7) 0.0227(7) 0.0152(6) 0.0006(5) 0.0052(5) 0.0004(5)
C22 0.0331(8) 0.0444(10) 0.0189(7) -0.0092(6) 0.0074(6) -0.0116(7)
C23 0.0277(7) 0.0423(9) 0.0239(7) -0.0083(6) 0.0080(6) -0.0136(7)
C24 0.0176(6) 0.0217(6) 0.0184(6) 0.0015(5) 0.0039(5) -0.0009(5)

loop_
_atom_type_symbol
_atom_type_description
_atom_type_scat_dispersion_real
_atom_type_scat_dispersion_imag
_atom_type_scat_source
C C 0.0033 0.0016 'International Tables Vol C Tables 4.2.6.8 and 6.1.1.4'
H H 0.0000 0.0000 'International Tables Vol C Tables 4.2.6.8 and 6.1.1.4'
S S 0.1246 0.1234 'International Tables Vol C Tables 4.2.6.8 and 6.1.1.4'
Ge Ge 0.1547 1.8001 'International Tables Vol C Tables 4.2.6.8 and 6.1.1.4'

loop_
_geom_angle_atom_site_label_1
_geom_angle_atom_site_label_2
_geom_angle_atom_site_label_3
_geom_angle
_geom_angle_site_symmetry_3
C2 Ge1 C24 107.39(7) .
C2 Ge1 C1 112.64(8) .
C24 Ge1 C1 107.69(6) .
C2 Ge1 Ge1 111.47(6) 3_666
C24 Ge1 Ge1 108.27(4) 3_666
C1 Ge1 Ge1 109.20(5) 3_666
C11 S1 C14 92.61(8) .
C24 S2 C21 93.48(7) .
Ge1 C1 H1A 109.5 .
Ge1 C1 H1B 109.5 .
H1A C1 H1B 109.5 .
Ge1 C1 H1C 109.5 .
H1A C1 H1C 109.5 .
H1B C1 H1C 109.5 .
Ge1 C2 H2A 109.5 .
Ge1 C2 H2B 109.5 .
H2A C2 H2B 109.5 .
Ge1 C2 H2C 109.5 .
H2A C2 H2C 109.5 .
H2B C2 H2C 109.5 .
C12 C11 S1 112.04(13) .
C12 C11 H11 124.0 .
S1 C11 H11 124.0 .
C11 C12 C13 114.09(16) .
C11 C12 H12 123.0 .
C13 C12 H12 123.0 .
C14 C13 C12 110.08(14) .
C14 C13 H13 125.0 .
C12 C13 H13 125.0 .
C13 C14 C21 127.87(13) .
C13 C14 S1 111.18(11) .
C21 C14 S1 120.92(11) .
C22 C21 C14 129.76(14) .
C22 C21 S2 109.78(11) .
C14 C21 S2 120.45(11) .
C21 C22 C23 113.23(14) .
C21 C22 H22 123.4 .
C23 C22 H22 123.4 .
C24 C23 C22 113.91(14) .
C24 C23 H23 123.0 .
C22 C23 H23 123.0 .
C23 C24 S2 109.61(11) .
C23 C24 Ge1 129.16(11) .
S2 C24 Ge1 121.12(8) .

loop_
_geom_bond_atom_site_label_1
_geom_bond_atom_site_label_2
_geom_bond_distance
_geom_bond_site_symmetry_2
Ge1 C2 1.9448(16) .
Ge1 C24 1.9484(14) .
Ge1 C1 1.9505(16) .
Ge1 Ge1 2.4075(3) 3_666
S1 C11 1.7029(18) .
S1 C14 1.7214(15) .
S2 C24 1.7227(14) .
S2 C21 1.7309(14) .
C1 H1A 0.9800 .
C1 H1B 0.9800 .
C1 H1C 0.9800 .
C2 H2A 0.9800 .
C2 H2B 0.9800 .
C2 H2C 0.9800 .
C11 C12 1.352(3) .
C11 H11 0.9500 .
C12 C13 1.437(2) .
C12 H12 0.9500 .
C13 C14 1.413(2) .
C13 H13 0.9500 .
C14 C21 1.454(2) .
C21 C22 1.367(2) .
C22 C23 1.421(2) .
C22 H22 0.9500 .
C23 C24 1.368(2) .
C23 H23 0.9500 .

loop_
_geom_torsion_atom_site_label_1
_geom_torsion_atom_site_label_2
_geom_torsion_atom_site_label_3
_geom_torsion_atom_site_label_4
_geom_torsion
_geom_torsion_site_symmetry_1
C14 S1 C11 C12 0.20(16) .
S1 C11 C12 C13 -0.3(2) .
C11 C12 C13 C14 0.3(2) .
C12 C13 C14 C21 177.84(16) .
C12 C13 C14 S1 -0.17(19) .
C11 S1 C14 C13 -0.01(13) .
C11 S1 C14 C21 -178.17(13) .
C13 C14 C21 C22 162.26(18) .
S1 C14 C21 C22 -19.9(2) .
C13 C14 C21 S2 -18.8(2) .
S1 C14 C21 S2 159.06(9) .
C24 S2 C21 C22 -0.14(13) .
C24 S2 C21 C14 -179.29(12) .
C14 C21 C22 C23 179.17(16) .
S2 C21 C22 C23 0.1(2) .
C21 C22 C23 C24 0.0(2) .
C22 C23 C24 S2 -0.07(19) .
C22 C23 C24 Ge1 -176.22(13) .
C21 S2 C24 C23 0.12(13) .
C21 S2 C24 Ge1 176.63(9) .
C2 Ge1 C24 C23 -31.33(17) .
C1 Ge1 C24 C23 -152.89(15) .
Ge1 Ge1 C24 C23 89.15(15) 3_666
C2 Ge1 C24 S2 152.91(9) .
C1 Ge1 C24 S2 31.35(11) .
Ge1 Ge1 C24 S2 -86.60(8) 3_666
